data_7211798
loop_
_publ_author_name
'Yufit, D. S.'
'Howard, J. A. K.'

_publ_section_title
;
 Low-melting molecular complexes of chloroform
;
_journal_issue 3
_journal_name_full CrystEngComm
_journal_page_first 737
_journal_paper_doi 10.1039/b914851e
_journal_volume 12
_journal_year 2010
_chemical_formula_moiety 'C H Cl3, C5 H8 O'
_chemical_formula_sum 'C6 H9 Cl3 O'
_chemical_formula_weight 203.48
_chemical_melting_point '-93 -95C'
_chemical_name_common 'cyclopentanone chloroform clathrate (1:1)'
_chemical_name_systematic 'cyclopentanone chloroform clathrate (1:1)'
_space_group_IT_number 14
_symmetry_cell_setting monoclinic
_symmetry_space_group_name_Hall '-P 2yn'
_symmetry_space_group_name_H-M 'P 1 21/n 1'
_atom_sites_solution_hydrogens difmap
_atom_sites_solution_primary direct
_atom_sites_solution_secondary difmap
_audit_creation_method SHELXL-97
_cell_angle_alpha 90.00
_cell_angle_beta 106.05(2)
_cell_angle_gamma 90.00
_cell_formula_units_Z 4
_cell_length_a 9.9104(13)
_cell_length_b 9.6599(14)
_cell_length_c 10.1505(15)
_cell_measurement_reflns_used 2893
_cell_measurement_temperature 178(1)
_cell_measurement_theta_max 2.54
_cell_measurement_theta_min 29.78
_cell_volume 933.9(2)
_computing_cell_refinement 'Bruker SAINT'
_computing_data_collection 'Bruker SMART'
_computing_data_reduction 'SAINT v6.45A (Bruker, 2003)'
_computing_molecular_graphics
;
Olex2, Durham University (compiled Apr 2 2009 15:09:25)
;
_computing_publication_material
;
Olex2, Durham University (compiled Apr 2 2009 15:09:25)
;
_computing_structure_refinement 'SHELXL-97 (Sheldrick, 1997)'
_computing_structure_solution 'SHELXS-97 (Sheldrick, 1990)/Bruker'
_diffrn_ambient_temperature 178(1)
_diffrn_detector 'CCD area detector'
_diffrn_detector_area_resol_mean 8.0
_diffrn_detector_type 'Bruker SMART CCD 6000 area detector'
_diffrn_measured_fraction_theta_full 0.807
_diffrn_measured_fraction_theta_max 0.807
_diffrn_measurement_device 'three-circle diffractometer'
_diffrn_measurement_device_type 'Bruker SMART CCD 6000 area detector'
_diffrn_measurement_method '\w scans'
_diffrn_radiation_monochromator graphite
_diffrn_radiation_probe x-ray
_diffrn_radiation_source 'fine-focus sealed tube'
_diffrn_radiation_type MoK\a
_diffrn_radiation_wavelength 0.71073
_diffrn_radiation_xray_symbol K-L~3~
_diffrn_reflns_av_R_equivalents 0.0323
_diffrn_reflns_av_sigmaI/netI 0.0248
_diffrn_reflns_limit_h_max 11
_diffrn_reflns_limit_h_min -11
_diffrn_reflns_limit_k_max 13
_diffrn_reflns_limit_k_min -13
_diffrn_reflns_limit_l_max 13
_diffrn_reflns_limit_l_min -13
_diffrn_reflns_number 7481
_diffrn_reflns_theta_full 28.99
_diffrn_reflns_theta_max 28.99
_diffrn_reflns_theta_min 2.54
_diffrn_source 'sealed X-ray tube'
_diffrn_source_current 25.0
_diffrn_source_power 1.25
_diffrn_source_target Mo
_diffrn_source_voltage 50.0
_exptl_absorpt_coefficient_mu 0.917
_exptl_absorpt_correction_type none
_exptl_crystal_colour 'clear light colourless'
_exptl_crystal_colour_lustre clear
_exptl_crystal_colour_modifier light
_exptl_crystal_colour_primary colourless
_exptl_crystal_density_diffrn 1.447
_exptl_crystal_density_method 'not measured'
_exptl_crystal_description cylinder
_exptl_crystal_F_000 416
_exptl_crystal_size_max 0.4
_exptl_crystal_size_mid 0.3
_exptl_crystal_size_min 0.3
_refine_diff_density_max 0.459
_refine_diff_density_min -0.323
_refine_diff_density_rms 0.048
_refine_ls_extinction_coef 0.039(4)
_refine_ls_extinction_expression Fc^*^=kFc[1+0.001xFc^2^\l^3^/sin(2\q)]^-1/4^
_refine_ls_extinction_method SHELXL
_refine_ls_goodness_of_fit_ref 1.032
_refine_ls_hydrogen_treatment refall
_refine_ls_matrix_type full
_refine_ls_number_parameters 128
_refine_ls_number_reflns 1999
_refine_ls_number_restraints 0
_refine_ls_restrained_S_all 1.032
_refine_ls_R_factor_all 0.0458
_refine_ls_R_factor_gt 0.0352
_refine_ls_shift/su_max 0.000
_refine_ls_shift/su_mean 0.000
_refine_ls_structure_factor_coef Fsqd
_refine_ls_weighting_details
;
calc w=1/[\s^2^(Fo^2^)+(0.0500P)^2^+0.3000P] where P=(Fo^2^+2Fc^2^)/3
;
_refine_ls_weighting_scheme calc
_refine_ls_wR_factor_gt 0.0925
_refine_ls_wR_factor_ref 0.0994
_reflns_number_gt 1598
_reflns_number_total 1999
_reflns_threshold_expression >2sigma(I)
_cod_data_source_file b914851e.txt
_cod_data_source_block II_CCP
_cod_depositor_comments
;
The following automatic conversions were performed:

'_symmetry_cell_setting' value 'Monoclinic' changed to 'monoclinic'
according to /home/saulius/struct/CIF-dictionaries/cif_core.dic
dictionary named 'cif_core.dic' version 2.4.2 from 2011-04-26.

Automatic conversion script
Id: cif_fix_values 1891 2012-01-12 08:04:46Z andrius 
;
_cod_database_code 7211798

loop_
_symmetry_equiv_pos_as_xyz
'x, y, z'
'-x+1/2, y+1/2, -z+1/2'
'-x, -y, -z'
'x-1/2, -y-1/2, z-1/2'

loop_
_atom_site_label
_atom_site_type_symbol
_atom_site_fract_x
_atom_site_fract_y
_atom_site_fract_z
_atom_site_U_iso_or_equiv
_atom_site_adp_type
_atom_site_occupancy
_atom_site_symmetry_multiplicity
_atom_site_calc_flag
Cl1 Cl 0.67538(7) 0.29322(5) 0.42381(5) 0.0527(2) Uani 1 1 d
Cl2 Cl 0.76874(8) 0.44151(7) 0.67732(7) 0.0748(3) Uani 1 1 d
Cl3 Cl 0.88174(8) 0.17067(7) 0.64793(8) 0.0779(3) Uani 1 1 d
C1S C 0.8182(2) 0.32712(19) 0.56502(19) 0.0384(5) Uani 1 1 d
O1 O 0.86118(16) 0.60257(15) 0.40412(18) 0.0558(4) Uani 1 1 d
C1 C 0.7649(2) 0.68384(19) 0.3903(2) 0.0413(5) Uani 1 1 d
C2 C 0.7759(3) 0.8274(3) 0.4505(3) 0.0560(6) Uani 1 1 d
C3 C 0.6252(3) 0.8746(3) 0.4285(3) 0.0619(7) Uani 1 1 d
C4 C 0.5443(3) 0.7999(2) 0.2993(3) 0.0522(6) Uani 1 1 d
C5 C 0.6159(3) 0.6596(2) 0.3101(3) 0.0550(6) Uani 1 1 d
H1 H 0.889(2) 0.368(2) 0.539(2) 0.047(6) Uiso 1 1 d
H21 H 0.824(4) 0.826(3) 0.543(4) 0.093(11) Uiso 1 1 d
H22 H 0.824(3) 0.882(3) 0.398(3) 0.086(9) Uiso 1 1 d
H31 H 0.596(4) 0.835(4) 0.517(4) 0.103(11) Uiso 1 1 d
H32 H 0.616(3) 0.973(4) 0.426(3) 0.089(10) Uiso 1 1 d
H41 H 0.436(4) 0.798(3) 0.293(3) 0.076(9) Uiso 1 1 d
H42 H 0.556(3) 0.851(3) 0.222(3) 0.073(8) Uiso 1 1 d
H51 H 0.573(3) 0.593(3) 0.365(3) 0.089(10) Uiso 1 1 d
H52 H 0.612(3) 0.623(4) 0.225(3) 0.091(10) Uiso 1 1 d

loop_
_atom_site_aniso_label
_atom_site_aniso_U_11
_atom_site_aniso_U_22
_atom_site_aniso_U_33
_atom_site_aniso_U_23
_atom_site_aniso_U_13
_atom_site_aniso_U_12
Cl1 0.0568(5) 0.0501(3) 0.0431(3) 0.00121(19) 0.0004(3) -0.0120(2)
Cl2 0.0966(6) 0.0746(4) 0.0677(4) -0.0328(3) 0.0468(4) -0.0378(4)
Cl3 0.0552(5) 0.0660(4) 0.0985(5) 0.0422(4) -0.0020(4) -0.0049(3)
C1S 0.0340(14) 0.0416(9) 0.0390(9) 0.0034(7) 0.0089(9) -0.0076(8)
O1 0.0382(11) 0.0454(8) 0.0849(11) 0.0195(7) 0.0187(8) 0.0067(6)
C1 0.0377(15) 0.0380(9) 0.0489(11) 0.0121(8) 0.0131(10) -0.0008(8)
C2 0.0518(18) 0.0535(13) 0.0603(15) -0.0116(10) 0.0114(13) -0.0044(10)
C3 0.0570(19) 0.0536(14) 0.0754(17) -0.0110(12) 0.0191(14) 0.0070(11)
C4 0.0459(18) 0.0421(11) 0.0658(14) 0.0077(9) 0.0109(12) 0.0078(9)
C5 0.0428(18) 0.0367(10) 0.0795(17) -0.0011(10) 0.0066(13) 0.0004(9)

loop_
_atom_type_symbol
_atom_type_description
_atom_type_scat_dispersion_real
_atom_type_scat_dispersion_imag
_atom_type_scat_source
C C 0.0033 0.0016 'International Tables Vol C Tables 4.2.6.8 and 6.1.1.4'
H H 0.0000 0.0000 'International Tables Vol C Tables 4.2.6.8 and 6.1.1.4'
Cl Cl 0.1484 0.1585 'International Tables Vol C Tables 4.2.6.8 and 6.1.1.4'
O O 0.0106 0.0060 'International Tables Vol C Tables 4.2.6.8 and 6.1.1.4'

loop_
_geom_angle_atom_site_label_1
_geom_angle_atom_site_label_2
_geom_angle_atom_site_label_3
_geom_angle
Cl1 C1S Cl2 110.09(12)
Cl1 C1S Cl3 109.48(10)
Cl2 C1S Cl3 110.98(11)
Cl1 C1S H1 111.0(15)
Cl2 C1S H1 107.0(14)
Cl3 C1S H1 108.3(15)
O1 C1 C5 126.1(2)
O1 C1 C2 125.6(2)
C5 C1 C2 108.34(19)
C1 C2 C3 105.0(2)
C1 C2 H21 111(2)
C3 C2 H21 111(2)
C1 C2 H22 105.9(18)
C3 C2 H22 111.7(19)
H21 C2 H22 112(3)
C2 C3 C4 104.3(2)
C2 C3 H31 104.5(19)
C4 C3 H31 110.6(19)
C2 C3 H32 113(2)
C4 C3 H32 115(2)
H31 C3 H32 109(3)
C3 C4 C5 103.7(2)
C3 C4 H41 110.3(15)
C5 C4 H41 115.9(15)
C3 C4 H42 107.8(18)
C5 C4 H42 110.8(17)
H41 C4 H42 108(2)
C1 C5 C4 105.75(19)
C1 C5 H51 107.4(18)
C4 C5 H51 110.1(18)
C1 C5 H52 110(2)
C4 C5 H52 112(2)
H51 C5 H52 111(3)

loop_
_geom_bond_atom_site_label_1
_geom_bond_atom_site_label_2
_geom_bond_distance
Cl1 C1S 1.745(2)
Cl2 C1S 1.752(2)
Cl3 C1S 1.759(2)
C1S H1 0.90(2)
O1 C1 1.213(2)
C1 C5 1.494(4)
C1 C2 1.507(3)
C2 C3 1.517(4)
C2 H21 0.93(4)
C2 H22 0.96(3)
C3 C4 1.518(4)
C3 H31 1.09(4)
C3 H32 0.95(3)
C4 C5 1.519(3)
C4 H41 1.05(3)
C4 H42 0.96(3)
C5 H51 1.02(3)
C5 H52 0.93(3)

loop_
_geom_hbond_atom_site_label_D
_geom_hbond_atom_site_label_H
_geom_hbond_atom_site_label_A
_geom_hbond_distance_DH
_geom_hbond_distance_HA
_geom_hbond_distance_DA
_geom_hbond_angle_DHA
_geom_hbond_site_symmetry_A
C1S H1 O1 0.90(2) 2.62(2) 3.211(2) 123.8(18) .
C1S H1 O1 0.90(2) 2.40(2) 3.179(3) 144.1(19) 3_766
